data_2201051
loop_
_publ_author_name
'Kliegel, Wolfgang'
'Amt, Hennig'
'Patrick, Brian O.'
'Rettig, Steven J.'
'James Trotter'

_publ_section_title
;
 A diphenylboron chelate of an ethylenebishydroxylamine formaldehyde
 adduct
;
_journal_issue 5
_journal_name_full 'Acta Crystallographica Section E'
_journal_page_first o473
_journal_page_last o475
_journal_paper_doi 10.1107/S1600536802005391
_journal_volume 58
_journal_year 2002
_chemical_formula_iupac 'C34 H42 B2 N2 O4'
_chemical_formula_moiety 'C34 H42 B2 N2 O4'
_chemical_formula_sum 'C34 H42 B2 N2 O4'
_chemical_formula_weight 564.34
_space_group_IT_number 14
_symmetry_cell_setting monoclinic
_symmetry_space_group_name_Hall '-P 2yn'
_symmetry_space_group_name_H-M 'P 1 21/n 1'
_cell_angle_alpha 90.0
_cell_angle_beta 98.164(5)
_cell_angle_gamma 90.0
_cell_formula_units_Z 2
_cell_length_a 10.5826(9)
_cell_length_b 11.6428(6)
_cell_length_c 13.3394(6)
_cell_measurement_reflns_used 25
_cell_measurement_temperature 294
_cell_measurement_theta_max 44.0
_cell_measurement_theta_min 38.4
_cell_volume 1626.91(18)
_computing_cell_refinement
;
MSC/AFC Diffractometer Control Software
;
_computing_data_collection
;MSC/AFC Diffractometer Control Software (Molecular Structure Corporation,
 1989)
;
_computing_data_reduction 'TEXSAN (Molecular Structure Corporation, 1989)'
_computing_publication_material TEXSAN
_computing_structure_refinement TEXSAN
_computing_structure_solution
;
MITHRIL (Gilmore, 1984)
;
_diffrn_ambient_temperature 294
_diffrn_measurement_device_type 'Rigaku AFC-6S'
_diffrn_measurement_method \w-2\q
_diffrn_radiation_monochromator graphite
_diffrn_radiation_source 'X-ray tube'
_diffrn_radiation_type CuK\a
_diffrn_radiation_wavelength 1.54178
_diffrn_reflns_av_R_equivalents 0.022
_diffrn_reflns_limit_h_max 13
_diffrn_reflns_limit_h_min 0
_diffrn_reflns_limit_k_max 14
_diffrn_reflns_limit_k_min 0
_diffrn_reflns_limit_l_max 16
_diffrn_reflns_limit_l_min -15
_diffrn_reflns_number 3295
_diffrn_reflns_reduction_process 'Lp corrections applied'
_diffrn_reflns_theta_max 77.4
_diffrn_reflns_theta_min 0.0
_diffrn_standards_decay_% 0.0
_diffrn_standards_interval_count 300
_diffrn_standards_number 3
_exptl_absorpt_coefficient_mu 0.58
_exptl_absorpt_correction_T_max 0.89
_exptl_absorpt_correction_T_min 0.80
_exptl_absorpt_correction_type '\y scan'
_exptl_absorpt_process_details '(AFC6; Molecular Structure Corporation, 1989)'
_exptl_crystal_colour colourless
_exptl_crystal_density_diffrn 1.152
_exptl_crystal_density_meas ?
_exptl_crystal_description rhomb
_exptl_crystal_F_000 604
_exptl_crystal_size_max 0.38
_exptl_crystal_size_mid 0.30
_exptl_crystal_size_min 0.20
_refine_diff_density_max 0.17
_refine_diff_density_min -0.14
_refine_ls_extinction_coef 5.74E-6(3)
_refine_ls_extinction_expression
;
equ(3) Acta Cryst. (1968), A24, 213
;
_refine_ls_extinction_method 'Molecular Structure Corporation (1989)'
_refine_ls_goodness_of_fit_ref 1.79
_refine_ls_hydrogen_treatment noref
_refine_ls_matrix_type full
_refine_ls_number_constraints 0
_refine_ls_number_parameters 191
_refine_ls_number_reflns 2082
_refine_ls_number_restraints 0
_refine_ls_R_factor_all 0.069
_refine_ls_R_factor_gt 0.038
_refine_ls_shift/su_max 0.01
_refine_ls_shift/su_mean 0.00
_refine_ls_structure_factor_coef F
_refine_ls_weighting_details
;
1/[\s^2^(F~o~) + 0.02F~o~^2^]
;
_refine_ls_weighting_scheme sigma
_refine_ls_wR_factor_all 0.053
_refine_ls_wR_factor_ref 0.051
_reflns_number_gt 2082
_reflns_number_total 2975
_reflns_threshold_expression I>3\s(I)
_cod_data_source_file cf6158.cif
_cod_data_source_block 3
_cod_depositor_comments
;
The following automatic conversions were performed:

'_exptl_crystal_density_meas' value 'not measured' was changed to '?'
- the value is perceived as not measured.

Automatic conversion script
Id: cif_fix_values 3008 2015-01-20 13:52:24Z robertas 
;
_cod_original_cell_volume 1626.9(2)
_cod_original_sg_symbol_H-M 'P 21/n'
_cod_database_code 2201051

loop_
_symmetry_equiv_pos_as_xyz
'  +x,  +y,  +z'
1/2-x,1/2+y,1/2-z
'  -x,  -y,  -z'
1/2+x,1/2-y,1/2+z

loop_
_atom_site_label
_atom_site_fract_x
_atom_site_fract_y
_atom_site_fract_z
_atom_site_U_iso_or_equiv
_atom_site_adp_type
_atom_site_calc_flag
_atom_site_calc_attached_atom
_atom_site_refinement_flags
_atom_site_occupancy
O1 0.57230(10) 0.61460(10) 0.65669(8) .0415(6) Uani d ? . 1.000
O2 0.72920(10) 0.47480(10) 0.64301(9) .0434(6) Uani d ? . 1.000
N 0.51450(10) 0.50470(10) 0.64450(10) .0393(7) Uani d ? . 1.000
C1 0.6267(2) 0.42070(10) 0.67260(10) .0448(9) Uani d ? . 1.000
C2 0.4520(2) 0.49390(10) 0.53650(10) .0494(9) Uani d ? . 1.000
C3 0.4188(2) 0.4946(2) 0.71930(10) .0540(10) Uani d ? . 1.000
C4 0.3148(2) 0.5841(2) 0.7001(2) .0720(10) Uani d ? . 1.000
C5 0.3668(2) 0.3730(2) 0.7223(2) .0770(10) Uani d ? . 1.000
C6 0.7845(2) 0.67840(10) 0.59810(10) .0424(9) Uani d ? . 1.000
C7 0.7566(2) 0.7946(2) 0.58880(10) .0490(10) Uani d ? . 1.000
C8 0.8189(2) 0.8673(2) 0.5296(2) .0620(10) Uani d ? . 1.000
C9 0.9117(2) 0.8244(2) 0.4781(2) .0730(10) Uani d ? . 1.000
C10 0.9404(2) 0.7087(2) 0.4840(2) .0760(10) Uani d ? . 1.000
C11 0.8776(2) 0.6377(2) 0.5436(2) .0610(10) Uani d ? . 1.000
C12 0.7766(2) 0.62040(10) 0.79030(10) .0412(9) Uani d ? . 1.000
C13 0.9039(2) 0.5927(2) 0.82410(10) .0560(10) Uani d ? . 1.000
C14 0.9601(2) 0.6149(2) 0.9224(2) .0670(10) Uani d ? . 1.000
C15 0.8908(2) 0.6645(2) 0.9903(2) .0670(10) Uani d ? . 1.000
C16 0.7656(2) 0.6927(2) 0.95990(10) .0610(10) Uani d ? . 1.000
C17 0.7098(2) 0.6714(2) 0.86040(10) .0490(10) Uani d ? . 1.000
B 0.7195(2) 0.5972(2) 0.67280(10) .0394(9) Uani d ? . 1.000
H1 0.6102 0.3477 0.6365 .053 Uiso c ? . 1.000
H2 0.6408 0.4063 0.7457 .053 Uiso c ? . 1.000
H3 0.4113 0.4183 0.5270 .053 Uiso c ? . 1.000
H4 0.3872 0.5540 0.5223 .053 Uiso c ? . 1.000
H5 0.4657 0.5104 0.7866 .063 Uiso c ? . 1.000
H6 0.2599 0.5668 0.6363 .086 Uiso c ? . 1.000
H7 0.2637 0.5834 0.7558 .086 Uiso c ? . 1.000
H8 0.3534 0.6601 0.6956 .086 Uiso c ? . 1.000
H9 0.4380 0.3187 0.7347 .092 Uiso c ? . 1.000
H10 0.3148 0.3552 0.6574 .092 Uiso c ? . 1.000
H11 0.3141 0.3669 0.7769 .092 Uiso c ? . 1.000
H12 0.6904 0.8264 0.6253 .058 Uiso c ? . 1.000
H13 0.7967 0.9490 0.5247 .075 Uiso c ? . 1.000
H14 0.9575 0.8755 0.4373 .089 Uiso c ? . 1.000
H15 1.0051 0.6771 0.4459 .091 Uiso c ? . 1.000
H16 0.8996 0.5558 0.5476 .072 Uiso c ? . 1.000
H17 0.9550 0.5566 0.7769 .067 Uiso c ? . 1.000
H18 1.0499 0.5950 0.9435 .081 Uiso c ? . 1.000
H19 0.9306 0.6797 1.0599 .080 Uiso c ? . 1.000
H20 0.7152 0.7278 1.0080 .072 Uiso c ? . 1.000
H21 0.6205 0.6933 0.8396 .058 Uiso c ? . 1.000

loop_
_atom_site_aniso_label
_atom_site_aniso_U_11
_atom_site_aniso_U_22
_atom_site_aniso_U_33
_atom_site_aniso_U_12
_atom_site_aniso_U_13
_atom_site_aniso_U_23
O1 0.0390(6) 0.0350(6) 0.0472(7) -0.0016(5) -0.0053(5) -0.0056(5)
O2 0.0427(6) 0.0379(6) 0.0469(7) 0.0012(5) -0.0027(5) -0.0053(5)
N 0.0424(8) 0.0383(8) 0.0344(7) -0.0048(6) -0.0035(6) -0.0018(6)
C1 0.0520(10) 0.0370(10) 0.0430(10) 0.0018(8) -0.0041(8) -0.0003(7)
C2 0.0440(10) 0.0540(10) 0.0320(8) -0.0088(8) -0.0053(7) -0.0034(8)
C3 0.0550(10) 0.0640(10) 0.0380(10) -0.0050(10) 0.0069(8) 0.0002(9)
C4 0.0590(10) 0.095(2) 0.0650(10) 0.0100(10) 0.0180(10) 0.0000(10)
C5 0.083(2) 0.081(2) 0.071(2) -0.0250(10) 0.0220(10) 0.0110(10)
C6 0.0410(10) 0.0450(10) 0.0387(9) -0.0014(7) -0.0056(7) -0.0031(7)
C7 0.0490(10) 0.0490(10) 0.0470(10) 0.0027(8) -0.0014(8) 0.0013(8)
C8 0.0670(10) 0.0530(10) 0.0650(10) -0.0040(10) 0.0000(10) 0.0140(10)
C9 0.074(2) 0.077(2) 0.072(2) -0.0100(10) 0.0180(10) 0.0180(10)
C10 0.0730(10) 0.079(2) 0.084(2) -0.0010(10) 0.0350(10) 0.0010(10)
C11 0.0610(10) 0.0530(10) 0.0690(10) 0.0010(10) 0.0190(10) -0.0010(10)
C12 0.0440(10) 0.0353(9) 0.0406(9) -0.0050(7) -0.0058(7) 0.0015(7)
C13 0.0510(10) 0.0530(10) 0.0570(10) 0.0060(10) -0.0128(9) -0.0034(9)
C14 0.0670(10) 0.0600(10) 0.0650(10) 0.0050(10) -0.0290(10) 0.0010(10)
C15 0.089(2) 0.0540(10) 0.0470(10) -0.0070(10) -0.0230(10) 0.0000(10)
C16 0.0770(10) 0.0590(10) 0.0420(10) -0.0120(10) 0.0000(10) -0.0060(10)
C17 0.0510(10) 0.0500(10) 0.0430(10) -0.0068(9) -0.0028(8) -0.0044(8)
B 0.0370(10) 0.0370(10) 0.0410(10) 0.0021(8) -0.0039(8) -0.0053(8)

loop_
_atom_type_symbol
_atom_type_scat_dispersion_real
_atom_type_scat_dispersion_imag
_atom_type_scat_source
C 0.017 0.009
;International Tables for Crystallography
(1974, Vol. IV)
;
H 0.0 0.0
;International Tables for Crystallography
(1974, Vol. IV)
;
B 0.008 0.004
;International Tables for Crystallography
(1974, Vol. IV)
;
N 0.029 0.018
;International Tables for Crystallography
(1974, Vol. IV)
;
O 0.047 0.032
;International Tables for Crystallography
(1974, Vol. IV)
;

loop_
_geom_angle_atom_site_label_1
_geom_angle_atom_site_label_2
_geom_angle_atom_site_label_3
_geom_angle_site_symmetry_1
_geom_angle_site_symmetry_3
_geom_angle
_geom_angle_publ_flag
N O1 B . . 107.80(10) yes
C1 O2 B . . 106.10(10) yes
O1 N C1 . . 103.90(10) yes
O1 N C2 . . 108.00(10) yes
O1 N C3 . . 108.10(10) yes
C1 N C2 . . 113.50(10) yes
C1 N C3 . . 110.60(10) yes
C2 N C3 . . 112.20(10) yes
O2 C1 N . . 104.70(10) yes
O2 C1 H1 . . 110.7 no
O2 C1 H2 . . 110.7 no
N C1 H1 . . 110.7 no
N C1 H2 . . 110.7 no
H1 C1 H2 . . 109.4 no
N C2 C2 . 3_666 111.4(2) yes
N C2 H3 . . 108.9 no
N C2 H4 . . 109.1 no
C2 C2 H3 3_666 . 108.9 no
C2 C2 H4 3_666 . 109.0 no
H3 C2 H4 . . 109.5 no
N C3 C4 . . 111.8(2) yes
N C3 C5 . . 111.4(2) yes
N C3 H5 . . 106.8 no
C4 C3 C5 . . 112.9(2) yes
C4 C3 H5 . . 106.7 no
C5 C3 H5 . . 106.8 no
C3 C4 H6 . . 109.4 no
C3 C4 H7 . . 109.5 no
C3 C4 H8 . . 109.5 no
H6 C4 H7 . . 109.5 no
H6 C4 H8 . . 109.4 no
H7 C4 H8 . . 109.5 no
C3 C5 H9 . . 109.4 no
C3 C5 H10 . . 109.5 no
C3 C5 H11 . . 109.4 no
H9 C5 H10 . . 109.6 no
H9 C5 H11 . . 109.4 no
H10 C5 H11 . . 109.5 no
C7 C6 C11 . . 116.4(2) yes
C7 C6 B . . 121.9(2) yes
C11 C6 B . . 121.7(2) yes
C6 C7 C8 . . 122.3(2) yes
C6 C7 H12 . . 118.8 no
C8 C7 H12 . . 118.9 no
C7 C8 C9 . . 119.7(2) yes
C7 C8 H13 . . 120.1 no
C9 C8 H13 . . 120.2 no
C8 C9 C10 . . 119.6(2) yes
C8 C9 H14 . . 120.2 no
C10 C9 H14 . . 120.1 no
C9 C10 C11 . . 119.8(2) yes
C9 C10 H15 . . 120.0 no
C11 C10 H15 . . 120.2 no
C6 C11 C10 . . 122.2(2) yes
C6 C11 H16 . . 118.9 no
C10 C11 H16 . . 118.9 no
C13 C12 C17 . . 116.30(10) yes
C13 C12 B . . 118.9(2) yes
C17 C12 B . . 124.7(2) yes
C12 C13 C14 . . 121.8(2) yes
C12 C13 H17 . . 119.1 no
C14 C13 H17 . . 119.1 no
C13 C14 C15 . . 120.4(2) yes
C13 C14 H18 . . 119.8 no
C15 C14 H18 . . 119.8 no
C14 C15 C16 . . 119.4(2) yes
C14 C15 H19 . . 120.3 no
C16 C15 H19 . . 120.3 no
C15 C16 C17 . . 120.0(2) yes
C15 C16 H20 . . 120.0 no
C17 C16 H20 . . 120.0 no
C12 C17 C16 . . 122.1(2) yes
C12 C17 H21 . . 119.0 no
C16 C17 H21 . . 118.9 no
O1 B O2 . . 101.20(10) yes
O1 B C6 . . 110.40(10) yes
O1 B C12 . . 109.90(10) yes
O2 B C6 . . 110.40(10) yes
O2 B C12 . . 112.80(10) yes
C6 B C12 . . 111.70(10) yes

loop_
_geom_bond_atom_site_label_1
_geom_bond_atom_site_label_2
_geom_bond_site_symmetry_1
_geom_bond_site_symmetry_2
_geom_bond_distance
_geom_bond_publ_flag
O1 N . . 1.418(2) yes
O1 B . . 1.555(2) yes
O2 C1 . . 1.360(2) yes
O2 B . . 1.487(3) yes
N C1 . . 1.543(2) yes
N C2 . . 1.503(2) yes
N C3 . . 1.524(2) yes
C1 H1 . . 0.98 no
C1 H2 . . 0.98 no
C2 C2 . 3_666 1.510(4) yes
C2 H3 . . 0.98 no
C2 H4 . . 0.98 no
C3 C4 . . 1.511(3) yes
C3 C5 . . 1.521(3) yes
C3 H5 . . 0.98 no
C4 H6 . . 0.98 no
C4 H7 . . 0.98 no
C4 H8 . . 0.98 no
C5 H9 . . 0.98 no
C5 H10 . . 0.98 no
C5 H11 . . 0.98 no
C6 C7 . . 1.387(3) yes
C6 C11 . . 1.388(3) yes
C6 B . . 1.598(2) yes
C7 C8 . . 1.387(3) yes
C7 H12 . . 0.98 no
C8 C9 . . 1.370(4) yes
C8 H13 . . 0.98 no
C9 C10 . . 1.381(3) yes
C9 H14 . . 0.98 no
C10 C11 . . 1.381(4) yes
C10 H15 . . 0.98 no
C11 H16 . . 0.98 no
C12 C13 . . 1.396(3) yes
C12 C17 . . 1.384(3) yes
C12 B . . 1.620(2) yes
C13 C14 . . 1.385(3) yes
C13 H17 . . 0.98 no
C14 C15 . . 1.371(4) yes
C14 H18 . . 0.98 no
C15 C16 . . 1.369(3) yes
C15 H19 . . 0.98 no
C16 C17 . . 1.396(2) yes
C16 H20 . . 0.98 no
C17 H21 . . 0.98 no

loop_
_geom_contact_atom_site_label_1
_geom_contact_atom_site_label_2
_geom_contact_distance
_geom_contact_site_symmetry_2
_geom_contact_publ_flag
O2 C16 3.563(2) 2_646 no
O2 C17 3.592(3) 2_646 no
C1 C17 3.439(3) 2_646 no
C1 C16 3.470(3) 2_646 no
C1 C7 3.563(2) 2_646 no
C14 C14 3.415(5) 3_767 no

loop_
_geom_torsion_atom_site_label_1
_geom_torsion_atom_site_label_2
_geom_torsion_atom_site_label_3
_geom_torsion_atom_site_label_4
_geom_torsion_site_symmetry_2
_geom_torsion_site_symmetry_3
_geom_torsion_site_symmetry_4
_geom_torsion
_geom_torsion_publ_flag
O1 N C1 O2 . . . -32.20(10) no
O1 N C2 C2 . . 3_666 60.0(2) no
O1 N C3 C4 . . . 61.1(2) no
O1 N C3 C5 . . . -171.50(10) no
O1 B O2 C1 . . . -34.40(10) no
O1 B C6 C7 . . . 49.3(2) no
O1 B C6 C11 . . . -134.7(2) no
O1 B C12 C13 . . . 170.5(2) no
O1 B C12 C17 . . . -12.7(2) no
O2 C1 N C2 . . . 84.80(10) no
O2 C1 N C3 . . . -148.00(10) no
O2 B O1 N . . . 13.10(10) no
O2 B C6 C7 . . . 160.30(10) no
O2 B C6 C11 . . . -23.7(2) no
O2 B C12 C13 . . . 58.4(2) no
O2 B C12 C17 . . . -124.8(2) no
N O1 B C6 . . . 129.90(10) no
N O1 B C12 . . . -106.40(10) no
N C1 O2 B . . . 41.80(10) no
N C2 C2 N . 3_666 3_666 -180.0000 no
C1 O2 B C6 . . . -151.20(10) no
C1 O2 B C12 . . . 83.0(2) no
C1 N O1 B . . . 9.90(10) no
C1 N C2 C2 . . 3_666 -54.6(2) no
C1 N C3 C4 . . . 174.20(10) no
C1 N C3 C5 . . . -58.4(2) no
C2 N O1 B . . . -110.90(10) no
C2 N C3 C4 . . . -57.9(2) no
C2 N C3 C5 . . . 69.4(2) no
C2 C2 N C3 3_666 3_666 3_666 -179.10(10) no
C3 N O1 B . . . 127.40(10) no
C6 C7 C8 C9 . . . -0.1(3) no
C6 C11 C10 C9 . . . 0.5(3) no
C6 B C12 C13 . . . -66.7(2) no
C6 B C12 C17 . . . 110.2(2) no
C7 C6 C11 C10 . . . 0.6(3) no
C7 C6 B C12 . . . -73.4(2) no
C7 C8 C9 C10 . . . 1.3(3) no
C8 C7 C6 C11 . . . -0.8(3) no
C8 C7 C6 B . . . 175.4(2) no
C8 C9 C10 C11 . . . -1.5(3) no
C10 C11 C6 B . . . -175.7(2) no
C11 C6 B C12 . . . 102.7(2) no
C12 C13 C14 C15 . . . 0.6(3) no
C12 C17 C16 C15 . . . 1.0(3) no
C13 C12 C17 C16 . . . -0.9(3) no
C13 C14 C15 C16 . . . -0.5(4) no
C14 C13 C12 C17 . . . 0.1(3) no
C14 C13 C12 B . . . 177.2(2) no
C14 C15 C16 C17 . . . -0.3(3) no
C16 C17 C12 B . . . -177.8(2) no
